data_4118166
loop_
_publ_author_name
'Henning Arp'
'Judith Baumgartner'
'Christoph Marschner'
'Patrick Zark'
'Thomas M\"uller'

_publ_section_title
;
 Coordination Chemistry of Cyclic Disilylated Stannylenes and Plumbylenes
 to Group 4 Metallocenes
;
_journal_name_full 'Journal of the American Chemical Society'
_journal_page_first 10864
_journal_page_last 10875
_journal_paper_doi 10.1021/ja301547x
_journal_volume 134
_journal_year 2012
_chemical_formula_sum 'C32 H73 Hf P Pb Si8'
_chemical_formula_weight 1099.27
_chemical_name_systematic
;
 ?
;
_space_group_IT_number 2
_symmetry_cell_setting triclinic
_symmetry_space_group_name_Hall '-P 1'
_symmetry_space_group_name_H-M 'P -1'
_atom_sites_solution_hydrogens geom
_atom_sites_solution_primary direct
_atom_sites_solution_secondary difmap
_audit_creation_method SHELXL-97
_cell_angle_alpha 84.66(3)
_cell_angle_beta 84.17(3)
_cell_angle_gamma 66.45(3)
_cell_formula_units_Z 2
_cell_length_a 11.960(2)
_cell_length_b 12.314(3)
_cell_length_c 19.595(4)
_cell_measurement_reflns_used 3894
_cell_measurement_temperature 100(2)
_cell_measurement_theta_max 52.141
_cell_measurement_theta_min 4.362
_cell_volume 2627.5(11)
_computing_cell_refinement 'Bruker XSCANS'
_computing_data_collection 'Bruker XSCANS'
_computing_data_reduction 'Bruker SHELXTL'
_computing_molecular_graphics 'Bruker SHELXTL'
_computing_publication_material 'Bruker SHELXTL'
_computing_structure_refinement 'SHELXL-97 (Sheldrick, 1997)'
_computing_structure_solution 'SHELXS-97 (Sheldrick, 1990)'
_diffrn_ambient_temperature 100(2)
_diffrn_measured_fraction_theta_full 0.993
_diffrn_measured_fraction_theta_max 0.993
_diffrn_measurement_device_type 'SMART APEX'
_diffrn_measurement_method '\w scans'
_diffrn_radiation_monochromator graphite
_diffrn_radiation_source 'fine-focus sealed tube'
_diffrn_radiation_type MoK\a
_diffrn_radiation_wavelength 0.71073
_diffrn_reflns_av_R_equivalents 0.0792
_diffrn_reflns_av_sigmaI/netI 0.1268
_diffrn_reflns_limit_h_max 14
_diffrn_reflns_limit_h_min -14
_diffrn_reflns_limit_k_max 14
_diffrn_reflns_limit_k_min -14
_diffrn_reflns_limit_l_max 23
_diffrn_reflns_limit_l_min -23
_diffrn_reflns_number 19003
_diffrn_reflns_theta_full 25.00
_diffrn_reflns_theta_max 25.00
_diffrn_reflns_theta_min 1.86
_exptl_absorpt_coefficient_mu 5.405
_exptl_absorpt_correction_T_max 0.4429
_exptl_absorpt_correction_T_min 0.2211
_exptl_absorpt_correction_type multi-scan
_exptl_absorpt_process_details SADABS
_exptl_crystal_colour red
_exptl_crystal_density_diffrn 1.389
_exptl_crystal_description plates
_exptl_crystal_F_000 1092
_exptl_crystal_size_max 0.40
_exptl_crystal_size_mid 0.20
_exptl_crystal_size_min 0.18
_refine_diff_density_max 4.134
_refine_diff_density_min -5.250
_refine_diff_density_rms 0.289
_refine_ls_extinction_method none
_refine_ls_goodness_of_fit_ref 1.132
_refine_ls_hydrogen_treatment constr
_refine_ls_matrix_type full
_refine_ls_number_parameters 407
_refine_ls_number_reflns 9187
_refine_ls_number_restraints 24
_refine_ls_restrained_S_all 1.132
_refine_ls_R_factor_all 0.1179
_refine_ls_R_factor_gt 0.0892
_refine_ls_shift/su_max 0.000
_refine_ls_shift/su_mean 0.000
_refine_ls_structure_factor_coef Fsqd
_refine_ls_weighting_details 'calc w=1/[\s^2^(Fo^2^)+(0.0743P)^2^+15.4112P] where P=(Fo^2^+2Fc^2^)/3'
_refine_ls_weighting_scheme calc
_refine_ls_wR_factor_gt 0.1808
_refine_ls_wR_factor_ref 0.1932
_reflns_number_gt 6964
_reflns_number_total 9187
_reflns_threshold_expression >2sigma(I)
_cod_data_source_file ja301547x_si_002_6.cif
_cod_data_source_block 10_769j
_cod_original_cell_volume 2627.5(9)
_cod_database_code 4118166

loop_
_symmetry_equiv_pos_as_xyz
'x, y, z'
'-x, -y, -z'

loop_
_atom_site_label
_atom_site_type_symbol
_atom_site_fract_x
_atom_site_fract_y
_atom_site_fract_z
_atom_site_U_iso_or_equiv
_atom_site_adp_type
_atom_site_occupancy
_atom_site_symmetry_multiplicity
_atom_site_calc_flag
_atom_site_refinement_flags
Hf1 Hf 0.21454(6) 0.25887(5) 0.41543(4) 0.0154(2) Uani 1 1 d .
P1 P 0.2946(4) 0.0603(4) 0.3478(3) 0.0301(12) Uani 1 1 d .
Pb1 Pb 0.31129(5) 0.36716(5) 0.30752(3) 0.01276(18) Uani 1 1 d .
Si1 Si 0.5419(4) 0.3538(4) 0.2767(2) 0.0149(10) Uani 1 1 d .
Si2 Si 0.5348(4) 0.4325(4) 0.1619(2) 0.0187(10) Uani 1 1 d .
Si3 Si 0.3512(4) 0.5990(4) 0.1594(2) 0.0176(10) Uani 1 1 d .
Si4 Si 0.1996(4) 0.5357(4) 0.2110(3) 0.0169(10) Uani 1 1 d .
Si5 Si 0.5925(4) 0.4631(4) 0.3515(3) 0.0174(10) Uani 1 1 d .
Si6 Si 0.7060(4) 0.1671(4) 0.2717(3) 0.0201(10) Uani 1 1 d .
Si7 Si 0.0489(4) 0.7038(4) 0.2597(3) 0.0210(11) Uani 1 1 d .
Si8 Si 0.1100(4) 0.4891(4) 0.1229(3) 0.0230(11) Uani 1 1 d .
C1 C 0.0132(16) 0.2554(18) 0.4540(11) 0.035(5) Uani 1 1 d U
H1 H 0.0089 0.1981 0.4891 0.042 Uiso 1 1 calc R
C2 C 0.0257(15) 0.2447(14) 0.3814(9) 0.023(4) Uani 1 1 d .
H2 H 0.0277 0.1780 0.3598 0.028 Uiso 1 1 calc R
C3 C 0.0345(14) 0.3449(16) 0.3465(9) 0.024(4) Uani 1 1 d .
H3 H 0.0480 0.3570 0.2983 0.029 Uiso 1 1 calc R
C4 C 0.0194(15) 0.4257(17) 0.3975(10) 0.031(5) Uani 1 1 d .
H4 H 0.0171 0.5038 0.3894 0.037 Uiso 1 1 calc R
C5 C 0.0084(14) 0.3693(14) 0.4621(9) 0.021(4) Uani 1 1 d .
H5 H -0.0008 0.4032 0.5050 0.025 Uiso 1 1 calc R
C6 C 0.2593(15) 0.3110(14) 0.5243(9) 0.025(4) Uani 1 1 d U
H6 H 0.2023 0.3805 0.5449 0.030 Uiso 1 1 calc R
C7 C 0.3569(15) 0.3065(15) 0.4787(10) 0.027(4) Uani 1 1 d .
H7 H 0.3771 0.3721 0.4627 0.032 Uiso 1 1 calc R
C8 C 0.4219(15) 0.1882(15) 0.4598(9) 0.025(4) Uani 1 1 d .
H8 H 0.4935 0.1588 0.4297 0.030 Uiso 1 1 calc R
C9 C 0.3579(13) 0.1234(13) 0.4952(8) 0.014(3) Uani 1 1 d U
H9 H 0.3799 0.0408 0.4922 0.017 Uiso 1 1 calc R
C10 C 0.2567(15) 0.1980(13) 0.5357(9) 0.023(4) Uani 1 1 d .
H10 H 0.1992 0.1763 0.5644 0.028 Uiso 1 1 calc R
C11 C 0.246(2) -0.0595(19) 0.3801(16) 0.076(10) Uani 1 1 d .
H11A H 0.1599 -0.0350 0.3692 0.092 Uiso 1 1 calc R
H11B H 0.2953 -0.1298 0.3537 0.092 Uiso 1 1 calc R
C12 C 0.253(2) -0.0954(18) 0.4500(13) 0.059(7) Uani 1 1 d .
H12A H 0.3278 -0.0945 0.4659 0.088 Uiso 1 1 calc R
H12B H 0.2549 -0.1760 0.4568 0.088 Uiso 1 1 calc R
H12C H 0.1817 -0.0410 0.4762 0.088 Uiso 1 1 calc R
C13 C 0.4631(15) -0.0153(15) 0.3400(10) 0.029(4) Uani 1 1 d .
H13A H 0.4962 0.0390 0.3134 0.035 Uiso 1 1 calc R
H13B H 0.4929 -0.0286 0.3866 0.035 Uiso 1 1 calc R
C14 C 0.5170(16) -0.1358(14) 0.3055(11) 0.034(5) Uani 1 1 d .
H14A H 0.5132 -0.1986 0.3391 0.051 Uiso 1 1 calc R
H14B H 0.6023 -0.1536 0.2891 0.051 Uiso 1 1 calc R
H14C H 0.4695 -0.1312 0.2667 0.051 Uiso 1 1 calc R
C15 C 0.2515(17) 0.0720(17) 0.2548(12) 0.052(7) Uani 1 1 d .
H15A H 0.2576 -0.0071 0.2436 0.062 Uiso 1 1 calc R
H15B H 0.1647 0.1270 0.2527 0.062 Uiso 1 1 calc R
C16 C 0.328(2) 0.114(2) 0.1979(10) 0.048(6) Uani 1 1 d .
H16A H 0.3220 0.1930 0.2075 0.071 Uiso 1 1 calc R
H16B H 0.2955 0.1183 0.1532 0.071 Uiso 1 1 calc R
H16C H 0.4132 0.0581 0.1970 0.071 Uiso 1 1 calc R
C17 C 0.5278(16) 0.3194(16) 0.1055(9) 0.027(4) Uani 1 1 d .
H17A H 0.4889 0.3596 0.0634 0.040 Uiso 1 1 calc R
H17B H 0.4800 0.2774 0.1302 0.040 Uiso 1 1 calc R
H17C H 0.6109 0.2623 0.0936 0.040 Uiso 1 1 calc R
C18 C 0.6679(16) 0.4733(17) 0.1277(9) 0.033(5) Uani 1 1 d .
H18A H 0.7450 0.4059 0.1362 0.050 Uiso 1 1 calc R
H18B H 0.6641 0.5418 0.1510 0.050 Uiso 1 1 calc R
H18C H 0.6634 0.4932 0.0781 0.050 Uiso 1 1 calc R
C19 C 0.3697(15) 0.7155(16) 0.2081(9) 0.024(4) Uani 1 1 d .
H19A H 0.4472 0.7223 0.1923 0.036 Uiso 1 1 calc R
H19B H 0.3698 0.6926 0.2573 0.036 Uiso 1 1 calc R
H19C H 0.3019 0.7920 0.1999 0.036 Uiso 1 1 calc R
C20 C 0.3194(17) 0.6690(18) 0.0689(9) 0.033(5) Uani 1 1 d .
H20A H 0.2344 0.7264 0.0684 0.050 Uiso 1 1 calc R
H20B H 0.3332 0.6071 0.0373 0.050 Uiso 1 1 calc R
H20C H 0.3744 0.7096 0.0545 0.050 Uiso 1 1 calc R
C21 C 0.6910(16) 0.0673(14) 0.2074(9) 0.027(4) Uani 1 1 d .
H21A H 0.7547 -0.0126 0.2135 0.041 Uiso 1 1 calc R
H21B H 0.7004 0.0996 0.1606 0.041 Uiso 1 1 calc R
H21C H 0.6103 0.0636 0.2152 0.041 Uiso 1 1 calc R
C22 C 0.7384(15) 0.0734(15) 0.3560(10) 0.031(5) Uani 1 1 d .
H22A H 0.8204 0.0101 0.3518 0.046 Uiso 1 1 calc R
H22B H 0.6777 0.0382 0.3664 0.046 Uiso 1 1 calc R
H22C H 0.7338 0.1235 0.3930 0.046 Uiso 1 1 calc R
C23 C 0.8484(15) 0.1968(15) 0.2422(10) 0.027(4) Uani 1 1 d .
H23A H 0.8596 0.2473 0.2745 0.041 Uiso 1 1 calc R
H23B H 0.8390 0.2370 0.1963 0.041 Uiso 1 1 calc R
H23C H 0.9200 0.1214 0.2407 0.041 Uiso 1 1 calc R
C24 C 0.6828(15) 0.3646(14) 0.4229(8) 0.022(4) Uani 1 1 d .
H24A H 0.6934 0.4136 0.4564 0.033 Uiso 1 1 calc R
H24B H 0.7632 0.3115 0.4039 0.033 Uiso 1 1 calc R
H24C H 0.6389 0.3174 0.4457 0.033 Uiso 1 1 calc R
C25 C 0.4537(15) 0.5783(14) 0.3941(9) 0.023(4) Uani 1 1 d .
H25A H 0.4089 0.5392 0.4244 0.035 Uiso 1 1 calc R
H25B H 0.4008 0.6295 0.3590 0.035 Uiso 1 1 calc R
H25C H 0.4791 0.6265 0.4212 0.035 Uiso 1 1 calc R
C26 C 0.6903(17) 0.5398(15) 0.3061(9) 0.027(4) Uani 1 1 d .
H26A H 0.6432 0.5997 0.2720 0.040 Uiso 1 1 calc R
H26B H 0.7630 0.4812 0.2830 0.040 Uiso 1 1 calc R
H26C H 0.7154 0.5783 0.3397 0.040 Uiso 1 1 calc R
C27 C 0.2301(18) 0.381(2) 0.0620(9) 0.038(5) Uani 1 1 d .
H27A H 0.1903 0.3707 0.0231 0.057 Uiso 1 1 calc R
H27B H 0.2694 0.3035 0.0868 0.057 Uiso 1 1 calc R
H27C H 0.2919 0.4119 0.0451 0.057 Uiso 1 1 calc R
C28 C 0.0042(17) 0.4142(18) 0.1559(10) 0.035(5) Uani 1 1 d .
H28A H -0.0577 0.4635 0.1893 0.053 Uiso 1 1 calc R
H28B H 0.0511 0.3367 0.1782 0.053 Uiso 1 1 calc R
H28C H -0.0360 0.4032 0.1175 0.053 Uiso 1 1 calc R
C29 C 0.0229(18) 0.6265(18) 0.0713(11) 0.041(5) Uani 1 1 d .
H29A H -0.0001 0.6054 0.0294 0.061 Uiso 1 1 calc R
H29B H 0.0740 0.6719 0.0589 0.061 Uiso 1 1 calc R
H29C H -0.0510 0.6748 0.0984 0.061 Uiso 1 1 calc R
C30 C -0.1069(17) 0.6971(17) 0.2700(12) 0.041(5) Uani 1 1 d .
H30A H -0.1586 0.7520 0.3044 0.061 Uiso 1 1 calc R
H30B H -0.0984 0.6162 0.2850 0.061 Uiso 1 1 calc R
H30C H -0.1446 0.7197 0.2260 0.061 Uiso 1 1 calc R
C31 C 0.0314(16) 0.8425(15) 0.2037(9) 0.030(4) Uani 1 1 d U
H31A H 0.0135 0.8332 0.1574 0.045 Uiso 1 1 calc R
H31B H 0.1074 0.8554 0.2013 0.045 Uiso 1 1 calc R
H31C H -0.0359 0.9107 0.2235 0.045 Uiso 1 1 calc R
C32 C 0.0899(16) 0.7263(16) 0.3475(9) 0.028(4) Uani 1 1 d .
H32A H 0.0196 0.7883 0.3700 0.042 Uiso 1 1 calc R
H32B H 0.1595 0.7502 0.3416 0.042 Uiso 1 1 calc R
H32C H 0.1119 0.6519 0.3759 0.042 Uiso 1 1 calc R

loop_
_atom_site_aniso_label
_atom_site_aniso_U_11
_atom_site_aniso_U_22
_atom_site_aniso_U_33
_atom_site_aniso_U_23
_atom_site_aniso_U_13
_atom_site_aniso_U_12
Hf1 0.0125(4) 0.0055(3) 0.0247(5) -0.0001(3) -0.0027(3) 0.0003(3)
P1 0.015(2) 0.010(2) 0.066(4) -0.013(2) -0.001(2) -0.0043(19)
Pb1 0.0131(3) 0.0064(3) 0.0169(4) -0.0022(2) -0.0016(2) -0.0014(2)
Si1 0.015(2) 0.007(2) 0.020(3) -0.0039(18) -0.0041(19) -0.0004(18)
Si2 0.015(2) 0.021(3) 0.018(3) -0.005(2) 0.0038(19) -0.006(2)
Si3 0.020(2) 0.009(2) 0.023(3) -0.0013(19) -0.001(2) -0.0046(19)
Si4 0.011(2) 0.008(2) 0.028(3) -0.0038(19) -0.002(2) 0.0011(18)
Si5 0.011(2) 0.009(2) 0.029(3) -0.0062(19) -0.0020(19) 0.0004(18)
Si6 0.016(2) 0.013(2) 0.028(3) -0.003(2) 0.000(2) -0.0024(19)
Si7 0.014(2) 0.008(2) 0.035(3) 0.000(2) -0.002(2) 0.0011(19)
Si8 0.017(2) 0.028(3) 0.026(3) -0.001(2) -0.006(2) -0.010(2)
C1 0.017(7) 0.035(8) 0.049(9) 0.003(7) -0.006(7) -0.006(6)
C2 0.020(9) 0.008(8) 0.036(11) -0.011(8) -0.017(8) 0.006(7)
C3 0.008(8) 0.034(11) 0.026(10) 0.015(8) -0.003(7) -0.006(8)
C4 0.021(10) 0.036(11) 0.035(12) -0.019(9) 0.008(8) -0.011(9)
C5 0.018(9) 0.018(9) 0.024(10) -0.001(8) -0.010(8) -0.003(7)
C6 0.018(8) 0.010(8) 0.038(10) -0.008(7) -0.011(8) 0.008(7)
C7 0.018(9) 0.022(9) 0.043(12) 0.010(9) -0.023(9) -0.008(8)
C8 0.018(9) 0.021(9) 0.026(11) 0.000(8) 0.000(8) 0.002(8)
C9 0.014(5) 0.010(5) 0.016(5) 0.006(4) 0.000(4) -0.004(4)
C10 0.025(10) 0.002(8) 0.036(11) 0.002(7) -0.004(8) 0.001(7)
C11 0.077(18) 0.020(12) 0.14(3) -0.041(15) 0.069(19) -0.035(13)
C12 0.081(19) 0.012(10) 0.08(2) -0.005(11) -0.030(16) -0.006(11)
C13 0.014(9) 0.023(10) 0.045(13) -0.002(9) 0.006(8) -0.003(8)
C14 0.017(9) 0.011(9) 0.068(15) -0.001(9) -0.001(9) 0.001(7)
C15 0.018(10) 0.029(11) 0.10(2) -0.051(12) -0.025(11) 0.015(9)
C16 0.062(15) 0.073(17) 0.023(12) -0.003(11) -0.006(11) -0.042(14)
C17 0.028(10) 0.030(10) 0.017(10) -0.010(8) -0.005(8) -0.003(8)
C18 0.025(10) 0.044(12) 0.018(10) 0.000(9) 0.018(8) -0.005(9)
C19 0.018(9) 0.037(11) 0.020(10) -0.006(8) 0.007(7) -0.014(8)
C20 0.029(11) 0.050(13) 0.030(12) 0.014(10) -0.002(9) -0.030(10)
C21 0.034(11) 0.011(9) 0.030(11) 0.003(8) -0.025(9) 0.003(8)
C22 0.012(9) 0.023(10) 0.050(13) -0.006(9) 0.004(8) 0.000(8)
C23 0.027(10) 0.018(9) 0.044(12) -0.010(8) 0.006(9) -0.016(8)
C24 0.028(10) 0.019(9) 0.018(10) -0.009(7) -0.003(8) -0.007(8)
C25 0.029(10) 0.017(9) 0.026(10) -0.011(8) 0.003(8) -0.011(8)
C26 0.043(11) 0.021(9) 0.022(10) -0.009(8) -0.005(9) -0.017(9)
C27 0.048(13) 0.079(16) 0.011(10) -0.011(10) 0.002(9) -0.050(13)
C28 0.035(11) 0.053(13) 0.029(12) 0.002(10) -0.019(9) -0.026(10)
C29 0.040(12) 0.044(13) 0.042(14) 0.012(10) -0.024(10) -0.017(11)
C30 0.031(11) 0.030(11) 0.063(16) -0.006(10) 0.011(10) -0.017(10)
C31 0.028(8) 0.017(7) 0.028(8) 0.005(6) 0.003(6) 0.006(6)
C32 0.027(10) 0.025(10) 0.035(12) -0.003(8) -0.003(9) -0.014(8)

loop_
_atom_type_symbol
_atom_type_description
_atom_type_scat_dispersion_real
_atom_type_scat_dispersion_imag
_atom_type_scat_source
C C 0.0033 0.0016 'International Tables Vol C Tables 4.2.6.8 and 6.1.1.4'
H H 0.0000 0.0000 'International Tables Vol C Tables 4.2.6.8 and 6.1.1.4'
Hf Hf -0.5830 6.1852 'International Tables Vol C Tables 4.2.6.8 and 6.1.1.4'
P P 0.1023 0.0942 'International Tables Vol C Tables 4.2.6.8 and 6.1.1.4'
Pb Pb -3.3944 10.1111 'International Tables Vol C Tables 4.2.6.8 and 6.1.1.4'
Si Si 0.0817 0.0704 'International Tables Vol C Tables 4.2.6.8 and 6.1.1.4'

loop_
_geom_angle_atom_site_label_1
_geom_angle_atom_site_label_2
_geom_angle_atom_site_label_3
_geom_angle
C5 Hf1 C9 116.9(5)
C5 Hf1 C10 84.2(6)
C9 Hf1 C10 33.6(5)
C5 Hf1 C4 33.6(6)
C9 Hf1 C4 148.6(6)
C10 Hf1 C4 115.0(6)
C5 Hf1 C6 80.3(6)
C9 Hf1 C6 54.3(5)
C10 Hf1 C6 33.2(5)
C4 Hf1 C6 99.4(6)
C5 Hf1 C1 33.4(6)
C9 Hf1 C1 106.2(6)
C10 Hf1 C1 83.2(6)
C4 Hf1 C1 55.9(6)
C6 Hf1 C1 97.4(6)
C5 Hf1 C3 55.8(6)
C9 Hf1 C3 159.3(5)
C10 Hf1 C3 137.7(6)
C4 Hf1 C3 33.7(6)
C6 Hf1 C3 132.5(6)
C1 Hf1 C3 56.2(6)
C5 Hf1 C7 108.1(6)
C9 Hf1 C7 54.3(5)
C10 Hf1 C7 55.2(6)
C4 Hf1 C7 114.2(6)
C6 Hf1 C7 32.6(6)
C1 Hf1 C7 129.9(7)
C3 Hf1 C7 144.2(6)
C5 Hf1 C2 54.3(5)
C9 Hf1 C2 126.7(5)
C10 Hf1 C2 114.2(6)
C4 Hf1 C2 54.2(5)
C6 Hf1 C2 130.3(6)
C1 Hf1 C2 33.4(6)
C3 Hf1 C2 32.6(5)
C7 Hf1 C2 162.0(6)
C5 Hf1 C8 134.7(6)
C9 Hf1 C8 33.1(5)
C10 Hf1 C8 55.9(6)
C4 Hf1 C8 147.1(6)
C6 Hf1 C8 54.7(6)
C1 Hf1 C8 137.9(6)
C3 Hf1 C8 165.9(6)
C7 Hf1 C8 33.0(5)
C2 Hf1 C8 157.3(5)
C5 Hf1 P1 127.4(4)
C9 Hf1 P1 80.2(4)
C10 Hf1 P1 106.6(4)
C4 Hf1 P1 123.6(4)
C6 Hf1 P1 134.5(4)
C1 Hf1 P1 95.5(5)
C3 Hf1 P1 90.2(5)
C7 Hf1 P1 120.4(4)
C2 Hf1 P1 75.2(4)
C8 Hf1 P1 87.8(4)
C5 Hf1 Pb1 118.0(4)
C9 Hf1 Pb1 116.8(3)
C10 Hf1 Pb1 135.5(4)
C4 Hf1 Pb1 85.8(4)
C6 Hf1 Pb1 108.6(4)
C1 Hf1 Pb1 137.0(5)
C3 Hf1 Pb1 81.3(4)
C7 Hf1 Pb1 80.6(4)
C2 Hf1 Pb1 109.8(4)
C8 Hf1 Pb1 84.7(4)
P1 Hf1 Pb1 90.13(12)
C11 P1 C13 103.0(10)
C11 P1 C15 97.6(13)
C13 P1 C15 102.9(9)
C11 P1 Hf1 119.3(8)
C13 P1 Hf1 113.2(6)
C15 P1 Hf1 118.1(6)
Si4 Pb1 Si1 98.24(14)
Si4 Pb1 Hf1 130.62(10)
Si1 Pb1 Hf1 130.81(10)
Si5 Si1 Si6 106.7(2)
Si5 Si1 Si2 112.9(2)
Si6 Si1 Si2 103.6(2)
Si5 Si1 Pb1 111.0(2)
Si6 Si1 Pb1 119.9(2)
Si2 Si1 Pb1 102.60(19)
C17 Si2 C18 108.4(8)
C17 Si2 Si3 108.9(6)
C18 Si2 Si3 110.7(6)
C17 Si2 Si1 108.0(6)
C18 Si2 Si1 115.6(6)
Si3 Si2 Si1 105.1(2)
C19 Si3 C20 104.8(8)
C19 Si3 Si2 107.0(6)
C20 Si3 Si2 112.2(7)
C19 Si3 Si4 113.2(5)
C20 Si3 Si4 113.5(5)
Si2 Si3 Si4 106.0(2)
Si7 Si4 Si8 106.4(2)
Si7 Si4 Si3 105.3(2)
Si8 Si4 Si3 107.6(3)
Si7 Si4 Pb1 111.8(2)
Si8 Si4 Pb1 119.7(2)
Si3 Si4 Pb1 105.2(2)
C25 Si5 C24 106.1(8)
C25 Si5 C26 108.1(8)
C24 Si5 C26 106.3(8)
C25 Si5 Si1 112.4(5)
C24 Si5 Si1 111.4(5)
C26 Si5 Si1 112.1(6)
C22 Si6 C23 107.0(8)
C22 Si6 C21 105.5(8)
C23 Si6 C21 107.2(8)
C22 Si6 Si1 116.1(6)
C23 Si6 Si1 106.5(6)
C21 Si6 Si1 114.0(5)
C30 Si7 C31 106.2(9)
C30 Si7 C32 108.3(9)
C31 Si7 C32 106.9(8)
C30 Si7 Si4 112.8(6)
C31 Si7 Si4 111.0(6)
C32 Si7 Si4 111.3(6)
C29 Si8 C28 108.7(9)
C29 Si8 C27 108.1(10)
C28 Si8 C27 105.1(9)
C29 Si8 Si4 109.8(7)
C28 Si8 Si4 112.9(6)
C27 Si8 Si4 112.0(6)
C5 C1 C2 104.7(17)
C5 C1 Hf1 71.5(10)
C2 C1 Hf1 74.3(10)
C3 C2 C1 111.1(15)
C3 C2 Hf1 72.6(9)
C1 C2 Hf1 72.2(9)
C2 C3 C4 106.2(16)
C2 C3 Hf1 74.8(9)
C4 C3 Hf1 72.5(10)
C5 C4 C3 107.8(16)
C5 C4 Hf1 72.1(10)
C3 C4 Hf1 73.9(10)
C1 C5 C4 110.1(17)
C1 C5 Hf1 75.1(10)
C4 C5 Hf1 74.3(10)
C7 C6 C10 110.0(15)
C7 C6 Hf1 74.8(10)
C10 C6 Hf1 73.1(10)
C6 C7 C8 108.8(15)
C6 C7 Hf1 72.6(9)
C8 C7 Hf1 74.2(10)
C9 C8 C7 105.3(15)
C9 C8 Hf1 71.1(9)
C7 C8 Hf1 72.8(9)
C8 C9 C10 110.7(14)
C8 C9 Hf1 75.8(9)
C10 C9 Hf1 73.5(9)
C6 C10 C9 105.1(15)
C6 C10 Hf1 73.6(10)
C9 C10 Hf1 72.9(10)
C12 C11 P1 119(2)
C14 C13 P1 116.5(12)
C16 C15 P1 117.4(13)

loop_
_geom_bond_atom_site_label_1
_geom_bond_atom_site_label_2
_geom_bond_distance
Hf1 C5 2.420(17)
Hf1 C9 2.437(15)
Hf1 C10 2.445(18)
Hf1 C4 2.448(19)
Hf1 C6 2.452(17)
Hf1 C1 2.466(18)
Hf1 C3 2.466(16)
Hf1 C7 2.479(16)
Hf1 C2 2.493(16)
Hf1 C8 2.498(17)
Hf1 P1 2.670(5)
Hf1 Pb1 2.7927(12)
P1 C11 1.830(19)
P1 C13 1.848(17)
P1 C15 1.92(2)
Pb1 Si4 2.690(5)
Pb1 Si1 2.705(4)
Si1 Si5 2.351(6)
Si1 Si6 2.354(6)
Si1 Si2 2.362(7)
Si2 C17 1.889(17)
Si2 C18 1.897(17)
Si2 Si3 2.331(6)
Si3 C19 1.890(17)
Si3 C20 1.902(18)
Si3 Si4 2.350(6)
Si4 Si7 2.341(6)
Si4 Si8 2.348(7)
Si5 C25 1.877(17)
Si5 C24 1.882(17)
Si5 C26 1.888(17)
Si6 C22 1.905(19)
Si6 C23 1.905(16)
Si6 C21 1.908(17)
Si7 C30 1.888(18)
Si7 C31 1.890(17)
Si7 C32 1.910(18)
Si8 C29 1.859(19)
Si8 C28 1.878(18)
Si8 C27 1.92(2)
C1 C5 1.40(2)
C1 C2 1.43(3)
C2 C3 1.39(2)
C3 C4 1.42(2)
C4 C5 1.41(2)
C6 C7 1.38(2)
C6 C10 1.40(2)
C7 C8 1.41(2)
C8 C9 1.41(2)
C9 C10 1.41(2)
C11 C12 1.40(3)
C13 C14 1.55(2)
C15 C16 1.55(3)

loop_
_geom_torsion_atom_site_label_1
_geom_torsion_atom_site_label_2
_geom_torsion_atom_site_label_3
_geom_torsion_atom_site_label_4
_geom_torsion
C5 Hf1 P1 C11 -44.1(14)
C9 Hf1 P1 C11 72.4(13)
C10 Hf1 P1 C11 51.4(13)
C4 Hf1 P1 C11 -85.4(14)
C6 Hf1 P1 C11 72.8(14)
C1 Hf1 P1 C11 -33.2(13)
C3 Hf1 P1 C11 -89.2(13)
C7 Hf1 P1 C11 110.3(13)
C2 Hf1 P1 C11 -60.0(13)
C8 Hf1 P1 C11 104.8(13)
Pb1 Hf1 P1 C11 -170.5(13)
C5 Hf1 P1 C13 -165.6(8)
C9 Hf1 P1 C13 -49.2(8)
C10 Hf1 P1 C13 -70.1(8)
C4 Hf1 P1 C13 153.1(9)
C6 Hf1 P1 C13 -48.7(9)
C1 Hf1 P1 C13 -154.7(8)
C3 Hf1 P1 C13 149.3(8)
C7 Hf1 P1 C13 -11.2(9)
C2 Hf1 P1 C13 178.5(8)
C8 Hf1 P1 C13 -16.7(8)
Pb1 Hf1 P1 C13 68.0(7)
C5 Hf1 P1 C15 74.0(9)
C9 Hf1 P1 C15 -169.5(8)
C10 Hf1 P1 C15 169.5(9)
C4 Hf1 P1 C15 32.7(10)
C6 Hf1 P1 C15 -169.0(10)
C1 Hf1 P1 C15 85.0(9)
C3 Hf1 P1 C15 28.9(9)
C7 Hf1 P1 C15 -131.5(9)
C2 Hf1 P1 C15 58.2(9)
C8 Hf1 P1 C15 -137.1(9)
Pb1 Hf1 P1 C15 -52.3(8)
C5 Hf1 Pb1 Si4 -26.8(5)
C9 Hf1 Pb1 Si4 -174.2(4)
C10 Hf1 Pb1 Si4 -139.0(5)
C4 Hf1 Pb1 Si4 -17.0(4)
C6 Hf1 Pb1 Si4 -115.5(4)
C1 Hf1 Pb1 Si4 8.5(7)
C3 Hf1 Pb1 Si4 16.6(5)
C7 Hf1 Pb1 Si4 -132.4(4)
C2 Hf1 Pb1 Si4 32.4(4)
C8 Hf1 Pb1 Si4 -165.5(4)
P1 Hf1 Pb1 Si4 106.72(17)
C5 Hf1 Pb1 Si1 145.1(5)
C9 Hf1 Pb1 Si1 -2.2(4)
C10 Hf1 Pb1 Si1 32.9(5)
C4 Hf1 Pb1 Si1 154.9(4)
C6 Hf1 Pb1 Si1 56.4(4)
C1 Hf1 Pb1 Si1 -179.6(7)
C3 Hf1 Pb1 Si1 -171.5(5)
C7 Hf1 Pb1 Si1 39.5(4)
C2 Hf1 Pb1 Si1 -155.6(4)
C8 Hf1 Pb1 Si1 6.5(4)
P1 Hf1 Pb1 Si1 -81.33(16)
Si4 Pb1 Si1 Si5 99.3(2)
Hf1 Pb1 Si1 Si5 -74.5(2)
Si4 Pb1 Si1 Si6 -135.5(2)
Hf1 Pb1 Si1 Si6 50.6(3)
Si4 Pb1 Si1 Si2 -21.5(2)
Hf1 Pb1 Si1 Si2 164.67(13)
Si5 Si1 Si2 C17 167.8(6)
Si6 Si1 Si2 C17 52.8(6)
Pb1 Si1 Si2 C17 -72.6(6)
Si5 Si1 Si2 C18 46.2(7)
Si6 Si1 Si2 C18 -68.8(7)
Pb1 Si1 Si2 C18 165.8(7)
Si5 Si1 Si2 Si3 -76.1(3)
Si6 Si1 Si2 Si3 168.9(2)
Pb1 Si1 Si2 Si3 43.4(2)
C17 Si2 Si3 C19 -173.7(8)
C18 Si2 Si3 C19 -54.6(9)
Si1 Si2 Si3 C19 70.8(6)
C17 Si2 Si3 C20 -59.3(9)
C18 Si2 Si3 C20 59.8(9)
Si1 Si2 Si3 C20 -174.8(6)
C17 Si2 Si3 Si4 65.2(7)
C18 Si2 Si3 Si4 -175.7(7)
Si1 Si2 Si3 Si4 -50.3(3)
C19 Si3 Si4 Si7 34.2(7)
C20 Si3 Si4 Si7 -85.1(8)
Si2 Si3 Si4 Si7 151.2(2)
C19 Si3 Si4 Si8 147.3(6)
C20 Si3 Si4 Si8 28.0(8)
Si2 Si3 Si4 Si8 -95.6(3)
C19 Si3 Si4 Pb1 -84.0(6)
C20 Si3 Si4 Pb1 156.7(7)
Si2 Si3 Si4 Pb1 33.0(3)
Si1 Pb1 Si4 Si7 -120.0(2)
Hf1 Pb1 Si4 Si7 53.9(2)
Si1 Pb1 Si4 Si8 114.8(2)
Hf1 Pb1 Si4 Si8 -71.4(3)
Si1 Pb1 Si4 Si3 -6.3(2)
Hf1 Pb1 Si4 Si3 167.58(13)
Si6 Si1 Si5 C25 -153.1(6)
Si2 Si1 Si5 C25 93.7(7)
Pb1 Si1 Si5 C25 -20.8(7)
Si6 Si1 Si5 C24 -34.1(6)
Si2 Si1 Si5 C24 -147.2(6)
Pb1 Si1 Si5 C24 98.2(6)
Si6 Si1 Si5 C26 84.9(7)
Si2 Si1 Si5 C26 -28.3(7)
Pb1 Si1 Si5 C26 -142.9(6)
Si5 Si1 Si6 C22 62.0(7)
Si2 Si1 Si6 C22 -178.6(6)
Pb1 Si1 Si6 C22 -65.1(7)
Si5 Si1 Si6 C23 -57.0(7)
Si2 Si1 Si6 C23 62.4(7)
Pb1 Si1 Si6 C23 175.9(6)
Si5 Si1 Si6 C21 -174.9(7)
Si2 Si1 Si6 C21 -55.6(7)
Pb1 Si1 Si6 C21 57.9(7)
Si8 Si4 Si7 C30 41.2(8)
Si3 Si4 Si7 C30 155.2(8)
Pb1 Si4 Si7 C30 -91.1(8)
Si8 Si4 Si7 C31 -77.8(7)
Si3 Si4 Si7 C31 36.2(7)
Pb1 Si4 Si7 C31 149.9(7)
Si8 Si4 Si7 C32 163.3(6)
Si3 Si4 Si7 C32 -82.7(6)
Pb1 Si4 Si7 C32 30.9(6)
Si7 Si4 Si8 C29 44.7(8)
Si3 Si4 Si8 C29 -67.7(8)
Pb1 Si4 Si8 C29 172.5(7)
Si7 Si4 Si8 C28 -76.7(8)
Si3 Si4 Si8 C28 170.9(7)
Pb1 Si4 Si8 C28 51.1(8)
Si7 Si4 Si8 C27 164.8(7)
Si3 Si4 Si8 C27 52.4(7)
Pb1 Si4 Si8 C27 -67.4(7)
C9 Hf1 C1 C5 114.5(11)
C10 Hf1 C1 C5 89.8(11)
C4 Hf1 C1 C5 -36.8(10)
C6 Hf1 C1 C5 59.6(11)
C3 Hf1 C1 C5 -77.6(12)
C7 Hf1 C1 C5 57.9(14)
C2 Hf1 C1 C5 -111.8(16)
C8 Hf1 C1 C5 103.0(12)
P1 Hf1 C1 C5 -164.1(10)
Pb1 Hf1 C1 C5 -67.9(13)
C5 Hf1 C1 C2 111.8(16)
C9 Hf1 C1 C2 -133.7(10)
C10 Hf1 C1 C2 -158.4(11)
C4 Hf1 C1 C2 75.1(11)
C6 Hf1 C1 C2 171.4(10)
C3 Hf1 C1 C2 34.2(10)
C7 Hf1 C1 C2 169.7(9)
C8 Hf1 C1 C2 -145.2(10)
P1 Hf1 C1 C2 -52.3(10)
Pb1 Hf1 C1 C2 43.9(13)
C5 C1 C2 C3 2.9(19)
Hf1 C1 C2 C3 -62.6(12)
C5 C1 C2 Hf1 65.5(11)
C5 Hf1 C2 C3 80.7(11)
C9 Hf1 C2 C3 179.8(10)
C10 Hf1 C2 C3 143.3(10)
C4 Hf1 C2 C3 39.0(10)
C6 Hf1 C2 C3 108.6(12)
C1 Hf1 C2 C3 119.7(15)
C7 Hf1 C2 C3 93(2)
C8 Hf1 C2 C3 -157.7(14)
P1 Hf1 C2 C3 -114.8(11)
Pb1 Hf1 C2 C3 -30.1(11)
C5 Hf1 C2 C1 -39.0(10)
C9 Hf1 C2 C1 60.1(12)
C10 Hf1 C2 C1 23.6(12)
C4 Hf1 C2 C1 -80.7(11)
C6 Hf1 C2 C1 -11.2(13)
C3 Hf1 C2 C1 -119.7(15)
C7 Hf1 C2 C1 -26(2)
C8 Hf1 C2 C1 82.6(18)
P1 Hf1 C2 C1 125.5(11)
Pb1 Hf1 C2 C1 -149.8(10)
C1 C2 C3 C4 -3.8(19)
Hf1 C2 C3 C4 -66.2(11)
C1 C2 C3 Hf1 62.4(12)
C5 Hf1 C3 C2 -75.7(11)
C9 Hf1 C3 C2 0(2)
C10 Hf1 C3 C2 -54.0(14)
C4 Hf1 C3 C2 -112.9(15)
C6 Hf1 C3 C2 -101.3(12)
C1 Hf1 C3 C2 -35.2(10)
C7 Hf1 C3 C2 -148.2(11)
C8 Hf1 C3 C2 143(2)
P1 Hf1 C3 C2 61.4(10)
Pb1 Hf1 C3 C2 151.5(10)
C5 Hf1 C3 C4 37.2(10)
C9 Hf1 C3 C4 112.5(17)
C10 Hf1 C3 C4 58.9(13)
C6 Hf1 C3 C4 11.6(13)
C1 Hf1 C3 C4 77.7(11)
C7 Hf1 C3 C4 -35.3(15)
C2 Hf1 C3 C4 112.9(15)
C8 Hf1 C3 C4 -104(2)
P1 Hf1 C3 C4 174.3(10)
Pb1 Hf1 C3 C4 -95.6(10)
C2 C3 C4 C5 3.2(18)
Hf1 C3 C4 C5 -64.6(12)
C2 C3 C4 Hf1 67.8(11)
C9 Hf1 C4 C5 -25.9(16)
C10 Hf1 C4 C5 -25.2(12)
C6 Hf1 C4 C5 -56.0(11)
C1 Hf1 C4 C5 36.5(10)
C3 Hf1 C4 C5 115.3(15)
C7 Hf1 C4 C5 -86.4(11)
C2 Hf1 C4 C5 77.6(11)
C8 Hf1 C4 C5 -90.6(14)
P1 Hf1 C4 C5 108.4(9)
Pb1 Hf1 C4 C5 -164.2(10)
C5 Hf1 C4 C3 -115.3(15)
C9 Hf1 C4 C3 -141.2(11)
C10 Hf1 C4 C3 -140.5(10)
C6 Hf1 C4 C3 -171.4(10)
C1 Hf1 C4 C3 -78.8(11)
C7 Hf1 C4 C3 158.2(10)
C2 Hf1 C4 C3 -37.7(10)
C8 Hf1 C4 C3 154.1(11)
P1 Hf1 C4 C3 -6.9(12)
Pb1 Hf1 C4 C3 80.5(10)
C2 C1 C5 C4 -0.8(19)
Hf1 C1 C5 C4 66.7(12)
C2 C1 C5 Hf1 -67.5(11)
C3 C4 C5 C1 -1.4(19)
Hf1 C4 C5 C1 -67.2(12)
C3 C4 C5 Hf1 65.8(12)
C9 Hf1 C5 C1 -78.4(12)
C10 Hf1 C5 C1 -86.5(11)
C4 Hf1 C5 C1 116.4(16)
C6 Hf1 C5 C1 -119.8(12)
C3 Hf1 C5 C1 79.1(12)
C7 Hf1 C5 C1 -136.9(11)
C2 Hf1 C5 C1 39.1(11)
C8 Hf1 C5 C1 -113.4(12)
P1 Hf1 C5 C1 20.1(13)
Pb1 Hf1 C5 C1 134.3(10)
C9 Hf1 C5 C4 165.2(9)
C10 Hf1 C5 C4 157.2(10)
C6 Hf1 C5 C4 123.9(11)
C1 Hf1 C5 C4 -116.4(16)
C3 Hf1 C5 C4 -37.3(10)
C7 Hf1 C5 C4 106.8(10)
C2 Hf1 C5 C4 -77.3(11)
C8 Hf1 C5 C4 130.3(10)
P1 Hf1 C5 C4 -96.3(10)
Pb1 Hf1 C5 C4 17.9(11)
C5 Hf1 C6 C7 -148.7(11)
C9 Hf1 C6 C7 77.8(10)
C10 Hf1 C6 C7 117.0(14)
C4 Hf1 C6 C7 -121.0(10)
C1 Hf1 C6 C7 -177.5(10)
C3 Hf1 C6 C7 -127.5(10)
C2 Hf1 C6 C7 -171.3(9)
C8 Hf1 C6 C7 36.9(10)
P1 Hf1 C6 C7 77.2(11)
Pb1 Hf1 C6 C7 -32.3(10)
C5 Hf1 C6 C10 94.3(10)
C9 Hf1 C6 C10 -39.1(9)
C4 Hf1 C6 C10 122.1(10)
C1 Hf1 C6 C10 65.5(11)
C3 Hf1 C6 C10 115.6(10)
C7 Hf1 C6 C10 -117.0(14)
C2 Hf1 C6 C10 71.7(12)
C8 Hf1 C6 C10 -80.1(11)
P1 Hf1 C6 C10 -39.7(12)
Pb1 Hf1 C6 C10 -149.2(9)
C10 C6 C7 C8 -1(2)
Hf1 C6 C7 C8 -66.0(12)
C10 C6 C7 Hf1 65.2(12)
C5 Hf1 C7 C6 32.6(11)
C9 Hf1 C7 C6 -78.0(11)
C10 Hf1 C7 C6 -36.5(9)
C4 Hf1 C7 C6 68.1(11)
C1 Hf1 C7 C6 3.2(13)
C3 Hf1 C7 C6 88.6(13)
C2 Hf1 C7 C6 22(2)
C8 Hf1 C7 C6 -116.0(15)
P1 Hf1 C7 C6 -126.3(9)
Pb1 Hf1 C7 C6 149.1(10)
C5 Hf1 C7 C8 148.6(10)
C9 Hf1 C7 C8 38.1(10)
C10 Hf1 C7 C8 79.5(11)
C4 Hf1 C7 C8 -175.9(10)
C6 Hf1 C7 C8 116.0(15)
C1 Hf1 C7 C8 119.3(11)
C3 Hf1 C7 C8 -155.3(10)
C2 Hf1 C7 C8 137.9(17)
P1 Hf1 C7 C8 -10.2(12)
Pb1 Hf1 C7 C8 -94.8(10)
C6 C7 C8 C9 0.9(19)
Hf1 C7 C8 C9 -64.1(11)
C6 C7 C8 Hf1 64.9(12)
C5 Hf1 C8 C9 69.4(12)
C10 Hf1 C8 C9 36.5(9)
C4 Hf1 C8 C9 120.4(12)
C6 Hf1 C8 C9 77.2(11)
C1 Hf1 C8 C9 20.5(14)
C3 Hf1 C8 C9 -157(2)
C7 Hf1 C8 C9 113.5(15)
C2 Hf1 C8 C9 -34(2)
P1 Hf1 C8 C9 -75.3(9)
Pb1 Hf1 C8 C9 -165.6(9)
C5 Hf1 C8 C7 -44.1(14)
C9 Hf1 C8 C7 -113.5(15)
C10 Hf1 C8 C7 -77.0(11)
C4 Hf1 C8 C7 6.9(17)
C6 Hf1 C8 C7 -36.3(10)
C1 Hf1 C8 C7 -93.0(13)
C3 Hf1 C8 C7 89(3)
C2 Hf1 C8 C7 -147.6(15)
P1 Hf1 C8 C7 171.2(11)
Pb1 Hf1 C8 C7 80.9(10)
C7 C8 C9 C10 -0.7(19)
Hf1 C8 C9 C10 -65.9(12)
C7 C8 C9 Hf1 65.2(11)
C5 Hf1 C9 C8 -131.7(10)
C10 Hf1 C9 C8 -117.1(14)
C4 Hf1 C9 C8 -116.0(12)
C6 Hf1 C9 C8 -78.4(11)
C1 Hf1 C9 C8 -165.8(10)
C3 Hf1 C9 C8 164.6(15)
C7 Hf1 C9 C8 -38.0(10)
C2 Hf1 C9 C8 164.3(9)
P1 Hf1 C9 C8 101.2(10)
Pb1 Hf1 C9 C8 16.0(11)
C5 Hf1 C9 C10 -14.6(11)
C4 Hf1 C9 C10 1.1(15)
C6 Hf1 C9 C10 38.7(9)
C1 Hf1 C9 C10 -48.8(10)
C3 Hf1 C9 C10 -78.4(19)
C7 Hf1 C9 C10 79.1(11)
C2 Hf1 C9 C10 -78.6(11)
C8 Hf1 C9 C10 117.1(14)
P1 Hf1 C9 C10 -141.7(9)
Pb1 Hf1 C9 C10 133.1(8)
C7 C6 C10 C9 0.3(19)
Hf1 C6 C10 C9 66.6(11)
C7 C6 C10 Hf1 -66.3(13)
C8 C9 C10 C6 0.2(19)
Hf1 C9 C10 C6 -67.1(12)
C8 C9 C10 Hf1 67.4(12)
C5 Hf1 C10 C6 -81.0(10)
C9 Hf1 C10 C6 112.0(14)
C4 Hf1 C10 C6 -67.4(11)
C1 Hf1 C10 C6 -114.6(11)
C3 Hf1 C10 C6 -98.9(12)
C7 Hf1 C10 C6 35.8(10)
C2 Hf1 C10 C6 -127.5(10)
C8 Hf1 C10 C6 76.1(11)
P1 Hf1 C10 C6 151.6(9)
Pb1 Hf1 C10 C6 43.7(12)
C5 Hf1 C10 C9 166.9(10)
C4 Hf1 C10 C9 -179.4(9)
C6 Hf1 C10 C9 -112.0(14)
C1 Hf1 C10 C9 133.4(10)
C3 Hf1 C10 C9 149.0(10)
C7 Hf1 C10 C9 -76.3(10)
C2 Hf1 C10 C9 120.5(9)
C8 Hf1 C10 C9 -35.9(9)
P1 Hf1 C10 C9 39.6(9)
Pb1 Hf1 C10 C9 -68.3(10)
C13 P1 C11 C12 79(2)
C15 P1 C11 C12 -176(2)
Hf1 P1 C11 C12 -48(2)
C11 P1 C13 C14 45.9(18)
C15 P1 C13 C14 -55.2(16)
Hf1 P1 C13 C14 176.1(12)
C11 P1 C15 C16 -150.7(16)
C13 P1 C15 C16 -45.4(17)
Hf1 P1 C15 C16 80.2(15)
